data_1545570
loop_
_publ_author_name
'Mason, Kevin'
'Rogers, Nicola J.'
'Suturina, Elizaveta A.'
'Kuprov, Ilya'
'Aguilar, Juan A.'
'Batsanov, Andrei S.'
'Yufit, Dmitry S.'
'Parker, David'

_publ_section_title
;
 PARASHIFT Probes: Solution NMR and X-ray Structural Studies of
 Macrocyclic Ytterbium and Yttrium Complexes
;
_journal_issue 7
_journal_name_full 'Inorganic Chemistry'
_journal_page_first 4028
_journal_page_last 4038
_journal_paper_doi 10.1021/acs.inorgchem.6b02291
_journal_volume 56
_journal_year 2017
_chemical_formula_moiety 'C24 H36 N5 O6 Yb, 2(C H4 O), H2 O'
_chemical_formula_sum 'C26 H46 N5 O9 Yb'
_chemical_formula_weight 745.72
_space_group_crystal_system monoclinic
_space_group_IT_number 14
_space_group_name_Hall '-P 2ybc'
_space_group_name_H-M_alt 'P 1 21/c 1'
_symmetry_space_group_name_Hall '-P 2ybc'
_symmetry_space_group_name_H-M 'P 1 21/c 1'
_audit_creation_date 2016-05-13
_audit_creation_method
;
Olex2 1.2-beta
(compiled 2016.02.19 svn.r3266 for OlexSys, GUI svn.r5155)
;
_cell_angle_alpha 90
_cell_angle_beta 119.464(2)
_cell_angle_gamma 90
_cell_formula_units_Z 4
_cell_length_a 13.4135(7)
_cell_length_b 16.7937(9)
_cell_length_c 14.9527(8)
_cell_measurement_reflns_used 9945
_cell_measurement_temperature 120.0
_cell_measurement_theta_max 29.12
_cell_measurement_theta_min 2.43
_cell_volume 2932.6(3)
_cod_data_source_file ic6b02291_si_002.cif
_cod_data_source_block 16srv180
_cod_database_code 1545570
_shelx_space_group_comment
;
The symmetry employed for this shelxl refinement is uniquely defined
by the following loop, which should always be used as a source of
symmetry information in preference to the above space-group names.
They are only intended as comments.
;
_shelx_shelxl_version_number 2014/7

loop_
_space_group_symop_operation_xyz
'x, y, z'
'-x, y+1/2, -z+1/2'
'-x, -y, -z'
'x, -y-1/2, z-1/2'

loop_
_atom_site_label
_atom_site_type_symbol
_atom_site_fract_x
_atom_site_fract_y
_atom_site_fract_z
_atom_site_U_iso_or_equiv
_atom_site_adp_type
_atom_site_occupancy
_atom_site_site_symmetry_order
_atom_site_calc_flag
_atom_site_refinement_flags_posn
Yb1 Yb 0.86047(2) 0.24894(2) 0.63488(2) 0.00705(4) Uani 1 1 d .
O1 O 0.8162(3) 0.12698(18) 0.6657(2) 0.0104(7) Uani 1 1 d .
O2 O 0.7113(3) 0.01727(19) 0.6017(3) 0.0238(8) Uani 1 1 d .
O3 O 0.9744(2) 0.23789(17) 0.8058(2) 0.0108(7) Uani 1 1 d .
O4 O 1.0949(3) 0.1599(2) 0.9331(2) 0.0211(8) Uani 1 1 d .
O5 O 0.8198(3) 0.36223(18) 0.6899(2) 0.0111(7) Uani 1 1 d .
O6 O 0.8926(3) 0.46564(17) 0.7964(2) 0.0157(7) Uani 1 1 d .
N1 N 0.7714(3) 0.3156(2) 0.4614(3) 0.0096(7) Uani 1 1 d .
N2 N 0.8427(3) 0.1494(2) 0.5022(3) 0.0094(7) Uani 1 1 d .
N3 N 1.0551(3) 0.1965(2) 0.6817(3) 0.0088(7) Uani 1 1 d .
N4 N 0.9861(3) 0.3626(2) 0.6417(3) 0.0099(7) Uani 1 1 d .
N5 N 0.6480(2) 0.2557(3) 0.5473(2) 0.0093(6) Uani 1 1 d .
C1 C 0.7303(3) 0.2542(3) 0.3786(3) 0.0125(7) Uani 1 1 d .
H1A H 0.7156 0.2799 0.3137 0.015 Uiso 1 1 calc R
H1B H 0.6570 0.2318 0.3681 0.015 Uiso 1 1 calc R
C2 C 0.8146(4) 0.1879(3) 0.4033(3) 0.0135(9) Uani 1 1 d .
H2A H 0.7821 0.1478 0.3476 0.016 Uiso 1 1 calc R
H2B H 0.8855 0.2092 0.4072 0.016 Uiso 1 1 calc R
C3 C 0.9497(4) 0.1015(3) 0.5399(4) 0.0135(10) Uani 1 1 d .
H3A H 0.9502 0.0752 0.4808 0.016 Uiso 1 1 calc R
H3B H 0.9508 0.0593 0.5867 0.016 Uiso 1 1 calc R
C4 C 1.0556(4) 0.1524(3) 0.5959(3) 0.0128(9) Uani 1 1 d .
H4A H 1.1245 0.1182 0.6233 0.015 Uiso 1 1 calc R
H4B H 1.0591 0.1908 0.5472 0.015 Uiso 1 1 calc R
C5 C 1.1392(3) 0.2620(3) 0.7167(3) 0.0117(10) Uani 1 1 d .
H5A H 1.2099 0.2433 0.7179 0.014 Uiso 1 1 calc R
H5B H 1.1594 0.2770 0.7876 0.014 Uiso 1 1 calc R
C6 C 1.0945(4) 0.3345(3) 0.6483(3) 0.0128(9) Uani 1 1 d .
H6A H 1.1523 0.3775 0.6763 0.015 Uiso 1 1 calc R
H6B H 1.0808 0.3211 0.5787 0.015 Uiso 1 1 calc R
C7 C 0.9238(4) 0.4154(3) 0.5521(3) 0.0135(10) Uani 1 1 d .
H7A H 0.9793 0.4500 0.5450 0.016 Uiso 1 1 calc R
H7B H 0.8715 0.4501 0.5636 0.016 Uiso 1 1 calc R
C8 C 0.8548(4) 0.3687(3) 0.4532(3) 0.0113(9) Uani 1 1 d .
H8A H 0.8135 0.4061 0.3952 0.014 Uiso 1 1 calc R
H8B H 0.9073 0.3364 0.4390 0.014 Uiso 1 1 calc R
C9 C 0.7507(4) 0.0948(3) 0.4904(3) 0.0131(9) Uani 1 1 d .
H9A H 0.7557 0.0447 0.4581 0.016 Uiso 1 1 calc R
H9B H 0.6754 0.1194 0.4447 0.016 Uiso 1 1 calc R
C10 C 0.7602(4) 0.0764(3) 0.5941(3) 0.0131(9) Uani 1 1 d .
C11 C 1.0836(4) 0.1440(2) 0.7703(3) 0.0113(9) Uani 1 1 d .
H11A H 1.1668 0.1327 0.8070 0.014 Uiso 1 1 calc R
H11B H 1.0425 0.0928 0.7458 0.014 Uiso 1 1 calc R
C12 C 1.0500(3) 0.1834(3) 0.8437(3) 0.0117(9) Uani 1 1 d .
C13 C 1.0077(4) 0.4064(3) 0.7347(3) 0.0125(9) Uani 1 1 d .
H13A H 1.0367 0.4603 0.7333 0.015 Uiso 1 1 calc R
H13B H 1.0671 0.3783 0.7961 0.015 Uiso 1 1 calc R
C14 C 0.8980(4) 0.4131(3) 0.7417(3) 0.0112(9) Uani 1 1 d .
C15 C 0.6721(4) 0.3620(3) 0.4497(3) 0.0126(9) Uani 1 1 d .
H15A H 0.6259 0.3793 0.3773 0.015 Uiso 1 1 calc R
H15B H 0.6999 0.4103 0.4930 0.015 Uiso 1 1 calc R
C16 C 0.5971(4) 0.3146(3) 0.4797(3) 0.0109(9) Uani 1 1 d .
C17 C 0.4839(4) 0.3342(3) 0.4434(3) 0.0132(9) Uani 1 1 d .
H17 H 0.4497 0.3764 0.3955 0.016 Uiso 1 1 calc R
C18 C 0.4208(4) 0.2918(3) 0.4775(3) 0.0166(10) Uani 1 1 d .
H18 H 0.3433 0.3058 0.4546 0.020 Uiso 1 1 calc R
C19 C 0.4708(4) 0.2286(2) 0.5456(3) 0.0102(9) Uani 1 1 d .
C20 C 0.5842(3) 0.2135(2) 0.5773(3) 0.0100(8) Uani 1 1 d .
H20 H 0.6198 0.1704 0.6234 0.012 Uiso 1 1 calc R
C21 C 0.4040(4) 0.1798(3) 0.5852(3) 0.0144(9) Uani 1 1 d .
C22 C 0.4625(4) 0.0996(3) 0.6299(3) 0.0174(10) Uani 1 1 d .
H22A H 0.5381 0.1091 0.6897 0.026 Uiso 1 1 calc GR
H22B H 0.4712 0.0701 0.5777 0.026 Uiso 1 1 calc GR
H22C H 0.4155 0.0687 0.6509 0.026 Uiso 1 1 calc GR
C23 C 0.3970(4) 0.2273(3) 0.6687(3) 0.0195(11) Uani 1 1 d .
H23A H 0.3593 0.1952 0.6981 0.029 Uiso 1 1 calc GR
H23B H 0.3529 0.2761 0.6390 0.029 Uiso 1 1 calc GR
H23C H 0.4745 0.2412 0.7228 0.029 Uiso 1 1 calc GR
C24 C 0.2819(4) 0.1620(3) 0.4986(3) 0.0178(10) Uani 1 1 d .
H24A H 0.2434 0.1271 0.5247 0.027 Uiso 1 1 calc GR
H24B H 0.2853 0.1356 0.4417 0.027 Uiso 1 1 calc GR
H24C H 0.2391 0.2119 0.4742 0.027 Uiso 1 1 calc GR
O1S O 0.3306(3) 0.4598(2) 0.7512(3) 0.0286(9) Uani 1 1 d .
H1S H 0.3080 0.4854 0.7862 0.043 Uiso 1 1 calc GR
C1S C 0.4199(5) 0.4074(3) 0.8162(4) 0.0296(12) Uani 1 1 d .
H1SA H 0.4702 0.3976 0.7871 0.044 Uiso 1 1 calc GR
H1SB H 0.3870 0.3568 0.8220 0.044 Uiso 1 1 calc GR
H1SC H 0.4642 0.4314 0.8844 0.044 Uiso 1 1 calc GR
O2S O 0.6719(3) 0.5137(2) 0.7428(3) 0.0316(10) Uani 1 1 d .
H2S H 0.7380 0.4959 0.7627 0.047 Uiso 1 1 calc GR
C2S C 0.5912(5) 0.4639(3) 0.6662(4) 0.0351(14) Uani 1 1 d .
H2SA H 0.6089 0.4083 0.6881 0.053 Uiso 1 1 calc GR
H2SB H 0.5937 0.4717 0.6024 0.053 Uiso 1 1 calc GR
H2SC H 0.5145 0.4770 0.6546 0.053 Uiso 1 1 calc GR
O3S O 0.2796(3) 0.4443(2) 0.5424(3) 0.0275(8) Uani 1 1 d .
H3SA H 0.2202 0.4142 0.5064 0.041 Uiso 1 1 d G
H3SB H 0.2871 0.4520 0.6029 0.041 Uiso 1 1 d G

loop_
_atom_site_aniso_label
_atom_site_aniso_U_11
_atom_site_aniso_U_22
_atom_site_aniso_U_33
_atom_site_aniso_U_23
_atom_site_aniso_U_13
_atom_site_aniso_U_12
Yb1 0.00804(7) 0.00778(7) 0.00599(7) 0.00005(11) 0.00395(5) -0.00020(12)
O1 0.0112(16) 0.0112(16) 0.0083(16) -0.0002(13) 0.0045(13) 0.0012(13)
O2 0.036(2) 0.0156(18) 0.0262(19) -0.0056(15) 0.0204(17) -0.0124(15)
O3 0.0119(13) 0.0089(19) 0.0128(13) -0.0016(12) 0.0070(11) 0.0003(12)
O4 0.0245(18) 0.031(2) 0.0104(16) 0.0063(14) 0.0104(15) 0.0113(15)
O5 0.0134(17) 0.0111(16) 0.0093(16) 0.0004(13) 0.0059(14) -0.0030(13)
O6 0.0210(17) 0.0118(16) 0.0171(17) -0.0059(13) 0.0115(14) -0.0030(13)
N1 0.0099(17) 0.0117(18) 0.0066(17) 0.0010(14) 0.0037(14) 0.0007(15)
N2 0.0090(17) 0.0107(18) 0.0081(17) -0.0003(15) 0.0040(15) -0.0001(14)
N3 0.0099(17) 0.0109(18) 0.0086(17) 0.0006(14) 0.0068(14) -0.0004(14)
N4 0.0128(18) 0.0094(18) 0.0088(17) -0.0013(14) 0.0063(15) -0.0020(14)
N5 0.0098(14) 0.0087(17) 0.0077(14) -0.0014(19) 0.0030(11) 0.0000(19)
C1 0.0135(17) 0.017(2) 0.0070(16) 0.004(3) 0.0052(14) 0.002(3)
C2 0.016(2) 0.018(2) 0.004(2) -0.0025(18) 0.0030(17) 0.0001(18)
C3 0.017(2) 0.011(2) 0.014(2) 0.0002(19) 0.009(2) 0.0022(19)
C4 0.012(2) 0.016(2) 0.011(2) 0.0000(19) 0.0061(19) 0.0036(18)
C5 0.0121(18) 0.015(3) 0.0101(18) -0.0018(18) 0.0071(15) -0.0017(18)
C6 0.012(2) 0.015(2) 0.015(2) -0.0007(19) 0.0094(19) -0.0023(19)
C7 0.014(2) 0.009(2) 0.013(2) 0.0041(18) 0.0038(19) -0.0011(19)
C8 0.015(2) 0.014(2) 0.006(2) 0.0023(17) 0.0063(18) -0.0005(18)
C9 0.014(2) 0.013(2) 0.010(2) -0.0052(17) 0.0040(18) -0.0020(18)
C10 0.012(2) 0.013(2) 0.016(2) 0.0007(18) 0.0087(19) 0.0027(18)
C11 0.013(2) 0.011(2) 0.010(2) 0.0027(17) 0.0063(17) 0.0043(17)
C12 0.010(2) 0.016(2) 0.010(2) -0.0017(18) 0.0049(17) -0.0015(17)
C13 0.013(2) 0.012(2) 0.011(2) -0.0006(17) 0.0040(18) -0.0031(18)
C14 0.014(2) 0.011(2) 0.007(2) 0.0053(17) 0.0040(17) 0.0042(18)
C15 0.015(2) 0.012(2) 0.009(2) 0.0031(17) 0.0044(18) 0.0002(18)
C16 0.013(2) 0.011(2) 0.010(2) -0.0002(17) 0.0060(17) 0.0021(17)
C17 0.014(2) 0.012(2) 0.011(2) 0.0033(18) 0.0042(18) 0.0024(18)
C18 0.010(2) 0.021(3) 0.016(2) -0.001(2) 0.0039(19) 0.0035(19)
C19 0.012(2) 0.006(2) 0.012(2) -0.0030(15) 0.0058(17) -0.0004(15)
C20 0.013(2) 0.009(2) 0.005(2) 0.0011(16) 0.0025(17) 0.0025(17)
C21 0.008(2) 0.023(2) 0.011(2) 0.0016(19) 0.0043(17) 0.0011(18)
C22 0.013(2) 0.019(2) 0.020(2) 0.005(2) 0.008(2) 0.0005(19)
C23 0.018(2) 0.027(3) 0.016(2) -0.0007(18) 0.0103(18) -0.0013(18)
C24 0.012(2) 0.022(3) 0.019(2) 0.001(2) 0.0071(19) -0.0026(19)
O1S 0.027(2) 0.035(2) 0.022(2) -0.0098(17) 0.0116(17) -0.0038(18)
C1S 0.034(3) 0.023(3) 0.035(3) -0.010(2) 0.020(3) -0.003(2)
O2S 0.024(2) 0.038(2) 0.035(2) -0.0105(19) 0.0161(19) 0.0052(18)
C2S 0.026(3) 0.026(3) 0.044(4) 0.005(3) 0.011(3) 0.003(3)
O3S 0.028(2) 0.025(2) 0.027(2) -0.0027(17) 0.0117(17) -0.0084(16)

loop_
_atom_type_symbol
_atom_type_description
_atom_type_scat_dispersion_real
_atom_type_scat_dispersion_imag
_atom_type_scat_source
C C 0.0033 0.0016 'International Tables Vol C Tables 4.2.6.8 and 6.1.1.4'
H H 0.0000 0.0000 'International Tables Vol C Tables 4.2.6.8 and 6.1.1.4'
N N 0.0061 0.0033 'International Tables Vol C Tables 4.2.6.8 and 6.1.1.4'
O O 0.0106 0.0060 'International Tables Vol C Tables 4.2.6.8 and 6.1.1.4'
Yb Yb -0.3850 5.5486 'International Tables Vol C Tables 4.2.6.8 and 6.1.1.4'

loop_
_geom_angle_atom_site_label_1
_geom_angle_atom_site_label_2
_geom_angle_atom_site_label_3
_geom_angle
O1 Yb1 O3 77.99(11)
O1 Yb1 O5 124.25(11)
O1 Yb1 N1 125.25(11)
O1 Yb1 N2 67.86(11)
O1 Yb1 N3 88.08(11)
O1 Yb1 N4 157.63(11)
O1 Yb1 N5 78.40(12)
O3 Yb1 N1 156.74(11)
O3 Yb1 N2 126.13(11)
O3 Yb1 N3 67.77(10)
O3 Yb1 N4 87.09(11)
O3 Yb1 N5 124.36(9)
O5 Yb1 O3 78.77(11)
O5 Yb1 N1 85.57(11)
O5 Yb1 N2 155.10(11)
O5 Yb1 N3 127.07(11)
O5 Yb1 N4 67.67(11)
O5 Yb1 N5 74.47(12)
N2 Yb1 N1 70.75(11)
N2 Yb1 N4 109.75(11)
N3 Yb1 N1 110.17(11)
N3 Yb1 N2 70.62(11)
N3 Yb1 N4 70.74(11)
N4 Yb1 N1 70.98(11)
N5 Yb1 N1 66.26(11)
N5 Yb1 N2 88.61(11)
N5 Yb1 N3 158.42(12)
N5 Yb1 N4 123.97(12)
C10 O1 Yb1 122.7(3)
C12 O3 Yb1 120.8(3)
C14 O5 Yb1 121.0(3)
C1 N1 Yb1 110.0(3)
C8 N1 Yb1 110.9(2)
C8 N1 C1 109.4(3)
C15 N1 Yb1 107.5(2)
C15 N1 C1 108.8(3)
C15 N1 C8 110.2(3)
C2 N2 Yb1 112.1(2)
C2 N2 C3 109.7(3)
C3 N2 Yb1 111.1(2)
C9 N2 Yb1 104.8(2)
C9 N2 C2 111.4(3)
C9 N2 C3 107.5(3)
C4 N3 Yb1 112.4(2)
C5 N3 Yb1 110.3(2)
C5 N3 C4 110.5(3)
C5 N3 C11 108.2(3)
C11 N3 Yb1 103.6(2)
C11 N3 C4 111.6(3)
C6 N4 Yb1 112.0(2)
C7 N4 Yb1 110.5(2)
C7 N4 C6 110.5(3)
C13 N4 Yb1 103.5(2)
C13 N4 C6 111.4(3)
C13 N4 C7 108.6(3)
C16 N5 Yb1 117.3(3)
C16 N5 C20 118.0(3)
C20 N5 Yb1 123.6(3)
N1 C1 H1A 109.1
N1 C1 H1B 109.1
N1 C1 C2 112.5(3)
H1A C1 H1B 107.8
C2 C1 H1A 109.1
C2 C1 H1B 109.1
N2 C2 C1 111.1(3)
N2 C2 H2A 109.4
N2 C2 H2B 109.4
C1 C2 H2A 109.4
C1 C2 H2B 109.4
H2A C2 H2B 108.0
N2 C3 H3A 109.3
N2 C3 H3B 109.3
N2 C3 C4 111.7(4)
H3A C3 H3B 107.9
C4 C3 H3A 109.3
C4 C3 H3B 109.3
N3 C4 C3 111.0(3)
N3 C4 H4A 109.4
N3 C4 H4B 109.4
C3 C4 H4A 109.4
C3 C4 H4B 109.4
H4A C4 H4B 108.0
N3 C5 H5A 109.1
N3 C5 H5B 109.1
N3 C5 C6 112.4(3)
H5A C5 H5B 107.9
C6 C5 H5A 109.1
C6 C5 H5B 109.1
N4 C6 C5 110.6(3)
N4 C6 H6A 109.5
N4 C6 H6B 109.5
C5 C6 H6A 109.5
C5 C6 H6B 109.5
H6A C6 H6B 108.1
N4 C7 H7A 109.2
N4 C7 H7B 109.2
N4 C7 C8 112.1(4)
H7A C7 H7B 107.9
C8 C7 H7A 109.2
C8 C7 H7B 109.2
N1 C8 C7 110.6(3)
N1 C8 H8A 109.5
N1 C8 H8B 109.5
C7 C8 H8A 109.5
C7 C8 H8B 109.5
H8A C8 H8B 108.1
N2 C9 H9A 109.4
N2 C9 H9B 109.4
N2 C9 C10 111.0(3)
H9A C9 H9B 108.0
C10 C9 H9A 109.4
C10 C9 H9B 109.4
O1 C10 Yb1 37.2(2)
O1 C10 C9 115.9(4)
O2 C10 Yb1 158.7(3)
O2 C10 O1 125.5(4)
O2 C10 C9 118.6(4)
C9 C10 Yb1 79.8(2)
Yb1 C11 H11A 155.0
Yb1 C11 H11B 93.8
N3 C11 Yb1 49.71(18)
N3 C11 H11A 109.6
N3 C11 H11B 109.6
N3 C11 C12 110.4(3)
H11A C11 H11B 108.1
C12 C11 Yb1 72.6(2)
C12 C11 H11A 109.6
C12 C11 H11B 109.6
O3 C12 Yb1 38.53(18)
O3 C12 C11 116.3(4)
O4 C12 Yb1 158.2(3)
O4 C12 O3 124.8(4)
O4 C12 C11 118.9(4)
C11 C12 Yb1 79.4(2)
Yb1 C13 H13A 154.9
Yb1 C13 H13B 94.0
N4 C13 Yb1 49.91(19)
N4 C13 H13A 109.5
N4 C13 H13B 109.5
N4 C13 C14 110.7(3)
H13A C13 H13B 108.1
C14 C13 Yb1 72.5(2)
C14 C13 H13A 109.5
C14 C13 H13B 109.5
O5 C14 Yb1 38.4(2)
O5 C14 C13 116.1(4)
O6 C14 Yb1 158.9(3)
O6 C14 O5 125.7(4)
O6 C14 C13 118.2(4)
C13 C14 Yb1 79.5(2)
N1 C15 H15A 109.2
N1 C15 H15B 109.2
N1 C15 C16 112.3(3)
H15A C15 H15B 107.9
C16 C15 H15A 109.2
C16 C15 H15B 109.2
N5 C16 C15 116.5(4)
N5 C16 C17 121.9(4)
C17 C16 C15 121.5(4)
C16 C17 H17 120.4
C16 C17 C18 119.2(4)
C18 C17 H17 120.4
C17 C18 H18 120.0
C17 C18 C19 120.0(4)
C19 C18 H18 120.0
C18 C19 C21 121.8(4)
C20 C19 C18 116.4(4)
C20 C19 C21 121.7(4)
N5 C20 C19 124.4(4)
N5 C20 H20 117.8
C19 C20 H20 117.8
C19 C21 C22 111.5(3)
C19 C21 C24 111.2(3)
C22 C21 C24 107.5(4)
C23 C21 C19 108.7(4)
C23 C21 C22 109.0(4)
C23 C21 C24 108.8(4)
C21 C22 H22A 109.5
C21 C22 H22B 109.5
C21 C22 H22C 109.5
H22A C22 H22B 109.5
H22A C22 H22C 109.5
H22B C22 H22C 109.5
C21 C23 H23A 109.5
C21 C23 H23B 109.5
C21 C23 H23C 109.5
H23A C23 H23B 109.5
H23A C23 H23C 109.5
H23B C23 H23C 109.5
C21 C24 H24A 109.5
C21 C24 H24B 109.5
C21 C24 H24C 109.5
H24A C24 H24B 109.5
H24A C24 H24C 109.5
H24B C24 H24C 109.5
C1S O1S H1S 109.5
O1S C1S H1SA 109.5
O1S C1S H1SB 109.5
O1S C1S H1SC 109.5
H1SA C1S H1SB 109.5
H1SA C1S H1SC 109.5
H1SB C1S H1SC 109.5
C2S O2S H2S 109.5
O2S C2S H2SA 109.5
O2S C2S H2SB 109.5
O2S C2S H2SC 109.5
H2SA C2S H2SB 109.5
H2SA C2S H2SC 109.5
H2SB C2S H2SC 109.5
H3SA O3S H3SB 109.4

loop_
_geom_bond_atom_site_label_1
_geom_bond_atom_site_label_2
_geom_bond_distance
Yb1 O1 2.242(3)
Yb1 O3 2.249(3)
Yb1 O5 2.243(3)
Yb1 N1 2.521(3)
Yb1 N2 2.515(3)
Yb1 N3 2.507(3)
Yb1 N4 2.515(3)
Yb1 N5 2.485(3)
O1 C10 1.280(5)
O2 C10 1.226(5)
O3 C12 1.274(5)
O4 C12 1.230(5)
O5 C14 1.277(5)
O6 C14 1.230(5)
N1 C1 1.493(6)
N1 C8 1.483(5)
N1 C15 1.476(5)
N2 C2 1.482(5)
N2 C3 1.493(5)
N2 C9 1.477(5)
N3 C4 1.484(5)
N3 C5 1.475(5)
N3 C11 1.477(5)
N4 C6 1.484(5)
N4 C7 1.476(5)
N4 C13 1.469(5)
N5 C16 1.337(5)
N5 C20 1.347(5)
C1 H1A 0.9900
C1 H1B 0.9900
C1 C2 1.498(6)
C2 H2A 0.9900
C2 H2B 0.9900
C3 H3A 0.9900
C3 H3B 0.9900
C3 C4 1.511(6)
C4 H4A 0.9900
C4 H4B 0.9900
C5 H5A 0.9900
C5 H5B 0.9900
C5 C6 1.510(6)
C6 H6A 0.9900
C6 H6B 0.9900
C7 H7A 0.9900
C7 H7B 0.9900
C7 C8 1.520(6)
C8 H8A 0.9900
C8 H8B 0.9900
C9 H9A 0.9900
C9 H9B 0.9900
C9 C10 1.523(6)
C11 H11A 0.9900
C11 H11B 0.9900
C11 C12 1.527(6)
C13 H13A 0.9900
C13 H13B 0.9900
C13 C14 1.530(6)
C15 H15A 0.9900
C15 H15B 0.9900
C15 C16 1.514(6)
C16 C17 1.377(6)
C17 H17 0.9500
C17 C18 1.381(6)
C18 H18 0.9500
C18 C19 1.394(6)
C19 C20 1.376(6)
C19 C21 1.531(6)
C20 H20 0.9500
C21 C22 1.536(6)
C21 C23 1.523(6)
C21 C24 1.537(6)
C22 H22A 0.9800
C22 H22B 0.9800
C22 H22C 0.9800
C23 H23A 0.9800
C23 H23B 0.9800
C23 H23C 0.9800
C24 H24A 0.9800
C24 H24B 0.9800
C24 H24C 0.9800
O1S H1S 0.8400
O1S C1S 1.418(6)
C1S H1SA 0.9800
C1S H1SB 0.9800
C1S H1SC 0.9800
O2S H2S 0.8400
O2S C2S 1.401(6)
C2S H2SA 0.9800
C2S H2SB 0.9800
C2S H2SC 0.9800
O3S H3SA 0.8702
O3S H3SB 0.8698

loop_
_geom_hbond_atom_site_label_D
_geom_hbond_atom_site_label_H
_geom_hbond_atom_site_label_A
_geom_hbond_distance_DH
_geom_hbond_distance_HA
_geom_hbond_distance_DA
_geom_hbond_angle_DHA
_geom_hbond_site_symmetry_A
O1S H1S O2 0.84 1.89 2.702(5) 160.6 2_656
O2S H2S O6 0.84 1.95 2.779(5) 172.0 .
O3S H3SA O4 0.87 1.94 2.809(5) 175.3 4_465
O3S H3SB O1S 0.87 2.00 2.862(5) 170.0 .

loop_
_geom_torsion_atom_site_label_1
_geom_torsion_atom_site_label_2
_geom_torsion_atom_site_label_3
_geom_torsion_atom_site_label_4
_geom_torsion
N1 C1 C2 N2 56.7(5)
N1 C8 C7 N4 58.4(5)
N1 C15 C16 N5 25.9(5)
N2 C3 C4 N3 55.8(5)
N2 C9 C10 O1 21.7(5)
N2 C9 C10 O2 -160.8(4)
N3 C5 C6 N4 56.9(4)
N3 C11 C12 O3 21.7(5)
N3 C11 C12 O4 -159.8(4)
N4 C13 C14 O5 21.1(5)
N4 C13 C14 O6 -159.6(4)
C1 C2 N2 Yb1 -39.3(4)
C1 C2 N2 C3 -163.3(4)
C1 C2 N2 C9 77.7(4)
C2 C1 N1 Yb1 -43.3(4)
C2 C1 N1 C8 78.8(4)
C2 C1 N1 C15 -160.7(3)
C3 C4 N3 Yb1 -40.2(4)
C3 C4 N3 C5 -164.0(3)
C3 C4 N3 C11 75.6(4)
C4 C3 N2 Yb1 -41.8(4)
C4 C3 N2 C2 82.7(4)
C4 C3 N2 C9 -156.0(3)
C5 C6 N4 Yb1 -38.3(4)
C5 C6 N4 C7 -162.0(3)
C5 C6 N4 C13 77.2(4)
C6 C5 N3 Yb1 -44.7(4)
C6 C5 N3 C4 80.3(4)
C6 C5 N3 C11 -157.3(3)
C7 C8 N1 Yb1 -41.9(4)
C7 C8 N1 C1 -163.4(3)
C7 C8 N1 C15 77.0(4)
C8 C7 N4 Yb1 -42.8(4)
C8 C7 N4 C6 81.8(4)
C8 C7 N4 C13 -155.7(3)
C10 C9 N2 Yb1 -40.3(4)
C10 C9 N2 C2 -161.7(3)
C10 C9 N2 C3 78.0(4)
C12 C11 N3 Yb1 -42.8(4)
C12 C11 N3 C4 -164.0(3)
C12 C11 N3 C5 74.3(4)
C14 C13 N4 Yb1 -42.4(4)
C14 C13 N4 C6 -163.0(3)
C14 C13 N4 C7 75.0(4)
C16 C15 N1 Yb1 -46.8(4)
C16 C15 N1 C1 72.2(4)
C16 C15 N1 C8 -167.8(3)
C17 C16 C15 N1 -157.6(4)
C18 C19 C21 C22 162.0(4)
C18 C19 C21 C23 -77.8(5)
C18 C19 C21 C24 42.0(5)
C20 C19 C21 C22 -19.6(6)
C20 C19 C21 C23 100.6(5)
C20 C19 C21 C24 -139.6(4)

loop_
_twin_individual_id
_twin_individual_mass_fraction_refined
1 0.9303(10)
2 0.0697(10)
